data_9011324
loop_
_publ_author_name
'Sugimoto, K.'
'Dinnebier, R. E.'
'Hanson, J. C.'

_publ_section_title
;
 Structures of three dehydration products of bischofite from in situ
 synchrotron powder diffraction data (MgCl2*nH2O; n = 1,2,4)
;
_journal_issue 2
_journal_name_full 'Acta Crystallographica, Section B'
_journal_page_first 235
_journal_page_last 242
_journal_paper_doi 10.1107/S0108768107002558
_journal_volume 63
_journal_year 2007
_chemical_formula_structural MgCl2*H2O
_chemical_formula_sum 'Cl2 H2 Mg O'
_space_group_IT_number 62
_symmetry_space_group_name_Hall '-P 2ac 2n'
_symmetry_space_group_name_H-M 'P n m a'
_cell_angle_alpha 90
_cell_angle_beta 90
_cell_angle_gamma 90
_cell_length_a 8.9171
_cell_length_b 3.63421
_cell_length_c 11.4775
_cell_formula_units_Z 4
_cell_volume 371.947
_exptl_crystal_density_diffrn 2.022
_cod_original_formula_sum 'Mg Cl2 O H2'
_cod_database_code 9011324

loop_
_symmetry_equiv_pos_as_xyz
x,y,z
x,1/2-y,z
-x,1/2+y,-z
1/2-x,1/2+y,1/2+z
1/2+x,1/2-y,1/2-z
1/2+x,y,1/2-z
1/2-x,-y,1/2+z
-x,-y,-z

loop_
_atom_site_label
_atom_site_fract_x
_atom_site_fract_y
_atom_site_fract_z
_atom_site_U_iso_or_equiv
Mg 0.18330 0.25000 0.01920 0.04660
Cl1 0.31300 -0.25000 -0.08540 0.03750
Cl2 0.03410 0.75000 0.12531 0.04320
O 0.32510 0.25000 0.14490 0.04900
H1 0.30380 0.25000 0.22870 0.05400
H2 0.43480 0.25000 0.13960 0.05400

_cod_duplicate_entry 2102791
